data_1501716
loop_
_publ_author_name
'Lethesh, Kallidanthiyil Chellappan'
'Van Hecke, Kristof'
'Van Meervelt, Luc'
'Nockemann, Peter'
'Kirchner, Barbara'
'Zahn, Stefan'
'Parac-Vogt, Tatjana N'
'Dehaen, Wim'
'Binnemans, Koen'

_publ_section_title
;
 Nitrile-functionalized pyridinium, pyrrolidinium, and piperidinium ionic
 liquids.
;
_journal_issue 26
_journal_name_full 'The journal of physical chemistry. B'
_journal_page_first 8424
_journal_page_last 8438
_journal_paper_doi 10.1021/jp2027675
_journal_volume 115
_journal_year 2011
_chemical_formula_moiety 'C9 H11 N2, C2 F6 N O4 S2'
_chemical_formula_sum 'C11 H11 F6 N3 O4 S2'
_chemical_formula_weight 427.37
_chemical_name_systematic
; 
 ? 
;
_space_group_IT_number 2
_symmetry_cell_setting triclinic
_symmetry_space_group_name_Hall '-P 1'
_symmetry_space_group_name_H-M 'P -1'
_atom_sites_solution_hydrogens geom
_atom_sites_solution_primary direct
_atom_sites_solution_secondary difmap
_audit_creation_method SHELXL-97
_cell_angle_alpha 72.707(4)
_cell_angle_beta 80.807(5)
_cell_angle_gamma 80.637(4)
_cell_formula_units_Z 4
_cell_length_a 8.1340(6)
_cell_length_b 12.4922(9)
_cell_length_c 17.2910(12)
_cell_measurement_temperature 100(2)
_cell_volume 1643.6(2)
_computing_cell_refinement 'Bruker SAINT'
_computing_data_collection 'Bruker SMART'
_computing_data_reduction 'Bruker SAINT'
_computing_publication_material Platon
_computing_structure_refinement 'SHELXL-97 (Sheldrick, 1997)'
_computing_structure_solution 'SHELXS-97 (Sheldrick, 1990)'
_diffrn_ambient_temperature 100(2)
_diffrn_measured_fraction_theta_full 0.979
_diffrn_measured_fraction_theta_max 0.979
_diffrn_measurement_device_type 'SMART 6000'
_diffrn_measurement_method '\w and \f scans'
_diffrn_radiation_monochromator 'crossed G\"obel mirrors'
_diffrn_radiation_source 'fine-focus sealed tube'
_diffrn_radiation_type CuK\a
_diffrn_radiation_wavelength 1.54178
_diffrn_reflns_av_R_equivalents 0.0889
_diffrn_reflns_av_sigmaI/netI 0.1022
_diffrn_reflns_limit_h_max 9
_diffrn_reflns_limit_h_min -9
_diffrn_reflns_limit_k_max 14
_diffrn_reflns_limit_k_min -14
_diffrn_reflns_limit_l_max 20
_diffrn_reflns_limit_l_min -20
_diffrn_reflns_number 26387
_diffrn_reflns_theta_full 66.59
_diffrn_reflns_theta_max 66.59
_diffrn_reflns_theta_min 2.70
_exptl_absorpt_coefficient_mu 3.811
_exptl_absorpt_correction_T_max 0.827
_exptl_absorpt_correction_T_min 0.590
_exptl_absorpt_correction_type multi-scan
_exptl_absorpt_process_details 'Bruker SADABS'
_exptl_crystal_colour colourless
_exptl_crystal_density_diffrn 1.727
_exptl_crystal_density_method 'not measured'
_exptl_crystal_description plate
_exptl_crystal_F_000 864
_exptl_crystal_size_max 0.3
_exptl_crystal_size_mid 0.1
_exptl_crystal_size_min 0.05
_refine_diff_density_max 0.484
_refine_diff_density_min -0.397
_refine_diff_density_rms 0.095
_refine_ls_extinction_method none
_refine_ls_goodness_of_fit_ref 1.037
_refine_ls_hydrogen_treatment constr
_refine_ls_matrix_type full
_refine_ls_number_parameters 471
_refine_ls_number_reflns 5697
_refine_ls_number_restraints 0
_refine_ls_restrained_S_all 1.037
_refine_ls_R_factor_all 0.0675
_refine_ls_R_factor_gt 0.0527
_refine_ls_shift/su_max 0.000
_refine_ls_shift/su_mean 0.000
_refine_ls_structure_factor_coef Fsqd
_refine_ls_weighting_details 'calc w=1/[\s^2^(Fo^2^)+(0.0050P)^2^+1.3463P] where P=(Fo^2^+2Fc^2^)/3'
_refine_ls_weighting_scheme calc
_refine_ls_wR_factor_gt 0.1228
_refine_ls_wR_factor_ref 0.1328
_reflns_number_gt 4549
_reflns_number_total 5697
_reflns_threshold_expression >2sigma(I)
_cod_data_source_file jp2027675_si_008.cif
_cod_data_source_block wg263
_cod_database_code 1501716

loop_
_symmetry_equiv_pos_as_xyz
'x, y, z'
'-x, -y, -z'

loop_
_atom_site_label
_atom_site_type_symbol
_atom_site_fract_x
_atom_site_fract_y
_atom_site_fract_z
_atom_site_U_iso_or_equiv
_atom_site_adp_type
_atom_site_occupancy
_atom_site_symmetry_multiplicity
_atom_site_calc_flag
_atom_site_refinement_flags
C1 C 0.2980(5) 0.0774(3) 0.3803(2) 0.0249(7) Uani 1 1 d .
H1 H 0.3108 0.0406 0.3384 0.030 Uiso 1 1 calc R
C2 C 0.2865(6) 0.0147(3) 0.4596(2) 0.0333(8) Uani 1 1 d .
H2 H 0.2902 -0.0651 0.4735 0.040 Uiso 1 1 calc R
C3 C 0.2692(6) 0.0703(3) 0.5202(2) 0.0337(9) Uani 1 1 d .
H3 H 0.2619 0.0285 0.5761 0.040 Uiso 1 1 calc R
C4 C 0.2629(5) 0.1862(3) 0.4980(2) 0.0275(8) Uani 1 1 d .
H4 H 0.2491 0.2241 0.5392 0.033 Uiso 1 1 calc R
C5 C 0.2761(4) 0.2484(3) 0.41734(19) 0.0203(7) Uani 1 1 d .
C6 C 0.3045(4) 0.2583(3) 0.27266(19) 0.0204(7) Uani 1 1 d .
H6A H 0.2018 0.3128 0.2634 0.024 Uiso 1 1 calc R
H6B H 0.4011 0.3021 0.2609 0.024 Uiso 1 1 calc R
C7 C 0.3257(5) 0.1892(3) 0.2159(2) 0.0243(7) Uani 1 1 d .
C8 C 0.2709(5) 0.3747(3) 0.39015(19) 0.0244(7) Uani 1 1 d .
H8A H 0.1752 0.4071 0.3580 0.029 Uiso 1 1 calc R
H8B H 0.3749 0.3944 0.3536 0.029 Uiso 1 1 calc R
C9 C 0.2540(6) 0.4296(3) 0.4594(2) 0.0315(8) Uani 1 1 d .
H9A H 0.1450 0.4186 0.4923 0.047 Uiso 1 1 calc R
H9B H 0.2621 0.5106 0.4366 0.047 Uiso 1 1 calc R
H9C H 0.3440 0.3948 0.4938 0.047 Uiso 1 1 calc R
C10 C 0.6477(4) 0.9325(3) 0.1439(2) 0.0226(7) Uani 1 1 d .
H10 H 0.6129 0.9629 0.1889 0.027 Uiso 1 1 calc R
C11 C 0.6766(5) 1.0040(3) 0.0671(2) 0.0280(8) Uani 1 1 d .
H11 H 0.6628 1.0834 0.0588 0.034 Uiso 1 1 calc R
C12 C 0.7260(5) 0.9590(3) 0.0019(2) 0.0284(8) Uani 1 1 d .
H12 H 0.7447 1.0071 -0.0519 0.034 Uiso 1 1 calc R
C13 C 0.7480(4) 0.8425(3) 0.0159(2) 0.0228(7) Uani 1 1 d .
H13 H 0.7837 0.8109 -0.0286 0.027 Uiso 1 1 calc R
C14 C 0.7185(4) 0.7718(3) 0.09392(19) 0.0187(6) Uani 1 1 d .
C15 C 0.6333(4) 0.7421(3) 0.23948(18) 0.0201(7) Uani 1 1 d .
H15A H 0.5517 0.6921 0.2382 0.024 Uiso 1 1 calc R
H15B H 0.7384 0.6939 0.2556 0.024 Uiso 1 1 calc R
C16 C 0.5664(4) 0.8024(3) 0.3008(2) 0.0230(7) Uani 1 1 d .
C17 C 0.7414(4) 0.6449(3) 0.11318(19) 0.0214(7) Uani 1 1 d .
H17A H 0.6358 0.6164 0.1429 0.026 Uiso 1 1 calc R
H17B H 0.8300 0.6141 0.1499 0.026 Uiso 1 1 calc R
C18 C 0.7892(5) 0.6006(3) 0.0380(2) 0.0288(8) Uani 1 1 d .
H18A H 0.7031 0.6313 0.0008 0.043 Uiso 1 1 calc R
H18B H 0.7977 0.5179 0.0549 0.043 Uiso 1 1 calc R
H18C H 0.8976 0.6241 0.0100 0.043 Uiso 1 1 calc R
C19 C 0.8371(5) 0.2283(3) 0.1595(2) 0.0255(7) Uani 1 1 d .
C20 C 0.7901(5) 0.3236(3) 0.4251(2) 0.0278(8) Uani 1 1 d .
C21 C 0.2732(5) 0.5732(3) 0.1197(2) 0.0250(7) Uani 1 1 d .
C22 C 0.0741(5) 0.8542(3) 0.2836(2) 0.0287(8) Uani 1 1 d .
F1 F 0.6982(3) 0.2683(2) 0.12523(13) 0.0408(6) Uani 1 1 d .
F2 F 0.9106(3) 0.13959(19) 0.13406(12) 0.0366(5) Uani 1 1 d .
F3 F 0.9407(3) 0.30639(19) 0.13676(12) 0.0379(5) Uani 1 1 d .
F4 F 0.6418(3) 0.3040(2) 0.46659(14) 0.0455(6) Uani 1 1 d .
F5 F 0.8543(4) 0.3952(2) 0.45092(15) 0.0511(7) Uani 1 1 d .
F6 F 0.8918(3) 0.22629(18) 0.43981(12) 0.0353(5) Uani 1 1 d .
F7 F 0.3510(3) 0.51906(17) 0.18522(13) 0.0343(5) Uani 1 1 d .
F8 F 0.3832(3) 0.57095(18) 0.05377(13) 0.0349(5) Uani 1 1 d .
F9 F 0.1481(3) 0.51809(18) 0.11971(14) 0.0359(5) Uani 1 1 d .
F10 F 0.0935(3) 0.8602(2) 0.35736(14) 0.0411(6) Uani 1 1 d .
F11 F -0.0793(3) 0.90119(19) 0.26768(17) 0.0435(6) Uani 1 1 d .
F12 F 0.1846(3) 0.91273(18) 0.22940(14) 0.0379(5) Uani 1 1 d .
N1 N 0.2916(4) 0.1911(2) 0.35976(16) 0.0190(6) Uani 1 1 d .
N2 N 0.3411(4) 0.1400(3) 0.16854(18) 0.0324(7) Uani 1 1 d .
N3 N 0.6680(3) 0.8195(2) 0.15631(15) 0.0180(5) Uani 1 1 d .
N4 N 0.5121(4) 0.8462(3) 0.34998(18) 0.0308(7) Uani 1 1 d .
N5 N 0.6895(4) 0.2906(2) 0.29332(17) 0.0249(6) Uani 1 1 d .
N6 N 0.0631(4) 0.7126(2) 0.19481(17) 0.0221(6) Uani 1 1 d .
O1 O 0.9503(3) 0.1438(2) 0.30053(14) 0.0262(5) Uani 1 1 d .
O2 O 0.6736(3) 0.10185(19) 0.28511(14) 0.0251(5) Uani 1 1 d .
O3 O 0.9416(3) 0.3963(2) 0.27853(15) 0.0285(5) Uani 1 1 d .
O4 O 0.6527(4) 0.4798(2) 0.31042(16) 0.0331(6) Uani 1 1 d .
O5 O 0.3494(3) 0.76662(19) 0.12108(14) 0.0245(5) Uani 1 1 d .
O6 O 0.1179(3) 0.7638(2) 0.04636(14) 0.0291(5) Uani 1 1 d .
O7 O 0.2727(3) 0.6651(2) 0.29942(14) 0.0263(5) Uani 1 1 d .
O8 O -0.0315(3) 0.6592(2) 0.34091(14) 0.0297(6) Uani 1 1 d .
S1 S 0.79042(10) 0.18188(6) 0.27148(4) 0.0197(2) Uani 1 1 d .
S2 S 0.77331(11) 0.38253(7) 0.31496(5) 0.0233(2) Uani 1 1 d .
S3 S 0.20020(10) 0.72137(6) 0.11808(4) 0.0198(2) Uani 1 1 d .
S4 S 0.10351(10) 0.70526(6) 0.28321(4) 0.0205(2) Uani 1 1 d .

loop_
_atom_site_aniso_label
_atom_site_aniso_U_11
_atom_site_aniso_U_22
_atom_site_aniso_U_33
_atom_site_aniso_U_23
_atom_site_aniso_U_13
_atom_site_aniso_U_12
C1 0.0288(19) 0.0232(17) 0.0232(16) -0.0061(13) -0.0047(14) -0.0038(14)
C2 0.045(2) 0.0229(18) 0.0287(18) -0.0021(14) -0.0042(17) -0.0064(16)
C3 0.049(3) 0.0282(19) 0.0189(16) 0.0004(14) -0.0057(16) -0.0027(17)
C4 0.035(2) 0.0280(18) 0.0180(15) -0.0051(13) -0.0054(15) 0.0010(15)
C5 0.0205(17) 0.0220(16) 0.0191(15) -0.0076(13) -0.0033(13) 0.0002(13)
C6 0.0233(17) 0.0186(15) 0.0180(14) -0.0039(12) -0.0025(13) -0.0011(12)
C7 0.0242(18) 0.0263(17) 0.0198(15) -0.0027(14) -0.0044(14) -0.0010(14)
C8 0.033(2) 0.0231(17) 0.0161(14) -0.0050(13) -0.0030(14) -0.0005(14)
C9 0.045(2) 0.0240(18) 0.0259(17) -0.0104(14) -0.0018(16) -0.0006(16)
C10 0.0238(18) 0.0216(16) 0.0230(15) -0.0066(13) -0.0045(14) -0.0019(13)
C11 0.036(2) 0.0187(16) 0.0264(17) 0.0007(13) -0.0097(16) -0.0035(14)
C12 0.033(2) 0.0279(18) 0.0213(16) 0.0005(14) -0.0042(15) -0.0067(15)
C13 0.0236(18) 0.0254(17) 0.0190(15) -0.0038(13) -0.0063(14) -0.0027(13)
C14 0.0161(16) 0.0232(16) 0.0182(14) -0.0065(12) -0.0036(13) -0.0034(12)
C15 0.0248(17) 0.0191(15) 0.0143(14) -0.0022(12) -0.0025(13) -0.0014(13)
C16 0.0242(18) 0.0228(16) 0.0210(15) -0.0035(14) -0.0042(14) -0.0038(13)
C17 0.0248(18) 0.0211(16) 0.0188(14) -0.0057(12) -0.0022(13) -0.0041(13)
C18 0.038(2) 0.0248(17) 0.0259(17) -0.0106(14) -0.0004(15) -0.0063(15)
C19 0.030(2) 0.0253(17) 0.0194(15) -0.0041(13) -0.0042(14) -0.0015(14)
C20 0.031(2) 0.0265(18) 0.0254(16) -0.0095(14) 0.0025(15) -0.0039(15)
C21 0.0245(19) 0.0249(17) 0.0266(17) -0.0084(14) -0.0008(15) -0.0059(14)
C22 0.0259(19) 0.0297(19) 0.0323(18) -0.0108(15) -0.0065(16) -0.0018(15)
F1 0.0397(14) 0.0536(14) 0.0229(10) -0.0012(9) -0.0098(10) 0.0002(11)
F2 0.0471(14) 0.0379(12) 0.0252(10) -0.0137(9) 0.0002(10) -0.0009(10)
F3 0.0447(14) 0.0390(12) 0.0265(10) -0.0029(9) 0.0058(10) -0.0169(10)
F4 0.0364(14) 0.0582(15) 0.0315(11) -0.0044(10) 0.0086(10) -0.0037(11)
F5 0.077(2) 0.0485(14) 0.0394(12) -0.0270(11) 0.0029(13) -0.0222(13)
F6 0.0410(13) 0.0381(12) 0.0261(10) -0.0095(9) -0.0103(9) 0.0041(10)
F7 0.0470(14) 0.0209(10) 0.0326(11) -0.0043(8) -0.0109(10) 0.0031(9)
F8 0.0347(13) 0.0362(12) 0.0334(11) -0.0145(9) 0.0054(10) -0.0037(9)
F9 0.0323(12) 0.0338(12) 0.0470(12) -0.0194(10) 0.0032(10) -0.0115(9)
F10 0.0468(15) 0.0470(13) 0.0400(12) -0.0274(11) -0.0070(11) -0.0052(11)
F11 0.0332(13) 0.0339(12) 0.0699(16) -0.0257(11) -0.0171(12) 0.0094(10)
F12 0.0443(14) 0.0257(11) 0.0439(12) -0.0086(9) -0.0007(11) -0.0116(9)
N1 0.0223(14) 0.0178(13) 0.0168(12) -0.0039(10) -0.0044(11) -0.0018(11)
N2 0.0397(19) 0.0376(17) 0.0213(14) -0.0104(13) -0.0060(13) -0.0020(14)
N3 0.0173(14) 0.0185(13) 0.0175(12) -0.0037(10) -0.0032(11) -0.0016(10)
N4 0.0391(19) 0.0299(16) 0.0253(15) -0.0117(13) -0.0031(14) -0.0023(13)
N5 0.0237(15) 0.0224(14) 0.0248(14) -0.0037(11) -0.0013(12) 0.0007(11)
N6 0.0191(15) 0.0218(14) 0.0249(14) -0.0042(11) -0.0047(12) -0.0031(11)
O1 0.0265(13) 0.0252(12) 0.0265(11) -0.0074(9) -0.0083(10) 0.0032(10)
O2 0.0291(14) 0.0216(12) 0.0234(11) -0.0038(9) -0.0029(10) -0.0041(10)
O3 0.0295(14) 0.0242(12) 0.0302(12) -0.0075(10) 0.0029(11) -0.0056(10)
O4 0.0355(15) 0.0184(12) 0.0393(14) -0.0057(10) 0.0017(12) 0.0033(10)
O5 0.0238(13) 0.0227(12) 0.0246(11) -0.0023(9) -0.0014(10) -0.0055(9)
O6 0.0297(14) 0.0317(13) 0.0229(11) -0.0011(10) -0.0055(10) -0.0048(10)
O7 0.0233(13) 0.0287(12) 0.0249(11) -0.0021(9) -0.0093(10) -0.0012(10)
O8 0.0283(14) 0.0377(14) 0.0214(11) -0.0052(10) 0.0015(10) -0.0096(11)
S1 0.0229(4) 0.0181(4) 0.0163(3) -0.0028(3) -0.0027(3) -0.0012(3)
S2 0.0259(4) 0.0170(4) 0.0248(4) -0.0043(3) 0.0007(3) -0.0026(3)
S3 0.0202(4) 0.0186(4) 0.0189(4) -0.0016(3) -0.0038(3) -0.0030(3)
S4 0.0210(4) 0.0208(4) 0.0191(4) -0.0037(3) -0.0027(3) -0.0032(3)

loop_
_atom_type_symbol
_atom_type_description
_atom_type_scat_dispersion_real
_atom_type_scat_dispersion_imag
_atom_type_scat_source
C C 0.0181 0.0091 'International Tables Vol C Tables 4.2.6.8 and 6.1.1.4'
H H 0.0000 0.0000 'International Tables Vol C Tables 4.2.6.8 and 6.1.1.4'
N N 0.0311 0.0180 'International Tables Vol C Tables 4.2.6.8 and 6.1.1.4'
O O 0.0492 0.0322 'International Tables Vol C Tables 4.2.6.8 and 6.1.1.4'
F F 0.0727 0.0534 'International Tables Vol C Tables 4.2.6.8 and 6.1.1.4'
S S 0.3331 0.5567 'International Tables Vol C Tables 4.2.6.8 and 6.1.1.4'

loop_
_geom_angle_atom_site_label_1
_geom_angle_atom_site_label_2
_geom_angle_atom_site_label_3
_geom_angle
N1 C1 C2 121.2(3)
N1 C1 H1 119.4
C2 C1 H1 119.4
C1 C2 C3 118.6(3)
C1 C2 H2 120.7
C3 C2 H2 120.7
C4 C3 C2 119.3(3)
C4 C3 H3 120.4
C2 C3 H3 120.4
C5 C4 C3 121.5(3)
C5 C4 H4 119.3
C3 C4 H4 119.3
N1 C5 C4 117.5(3)
N1 C5 C8 119.1(3)
C4 C5 C8 123.4(3)
C7 C6 N1 113.4(3)
C7 C6 H6A 108.9
N1 C6 H6A 108.9
C7 C6 H6B 108.9
N1 C6 H6B 108.9
H6A C6 H6B 107.7
N2 C7 C6 176.6(4)
C5 C8 C9 114.6(3)
C5 C8 H8A 108.6
C9 C8 H8A 108.6
C5 C8 H8B 108.6
C9 C8 H8B 108.6
H8A C8 H8B 107.6
C8 C9 H9A 109.5
C8 C9 H9B 109.5
H9A C9 H9B 109.5
C8 C9 H9C 109.5
H9A C9 H9C 109.5
H9B C9 H9C 109.5
N3 C10 C11 120.9(3)
N3 C10 H10 119.5
C11 C10 H10 119.5
C10 C11 C12 119.1(3)
C10 C11 H11 120.4
C12 C11 H11 120.4
C11 C12 C13 119.2(3)
C11 C12 H12 120.4
C13 C12 H12 120.4
C14 C13 C12 120.7(3)
C14 C13 H13 119.7
C12 C13 H13 119.7
N3 C14 C13 118.3(3)
N3 C14 C17 118.5(3)
C13 C14 C17 123.3(3)
C16 C15 N3 112.9(3)
C16 C15 H15A 109.0
N3 C15 H15A 109.0
C16 C15 H15B 109.0
N3 C15 H15B 109.0
H15A C15 H15B 107.8
N4 C16 C15 177.8(4)
C14 C17 C18 114.1(3)
C14 C17 H17A 108.7
C18 C17 H17A 108.7
C14 C17 H17B 108.7
C18 C17 H17B 108.7
H17A C17 H17B 107.6
C17 C18 H18A 109.5
C17 C18 H18B 109.5
H18A C18 H18B 109.5
C17 C18 H18C 109.5
H18A C18 H18C 109.5
H18B C18 H18C 109.5
F1 C19 F3 109.5(3)
F1 C19 F2 108.8(3)
F3 C19 F2 108.4(3)
F1 C19 S1 110.6(3)
F3 C19 S1 111.0(2)
F2 C19 S1 108.4(2)
F5 C20 F4 110.0(3)
F5 C20 F6 107.8(3)
F4 C20 F6 107.9(3)
F5 C20 S2 109.2(2)
F4 C20 S2 111.0(3)
F6 C20 S2 110.9(2)
F9 C21 F7 108.3(3)
F9 C21 F8 108.8(3)
F7 C21 F8 107.7(3)
F9 C21 S3 111.7(3)
F7 C21 S3 111.1(2)
F8 C21 S3 109.0(2)
F11 C22 F12 109.0(3)
F11 C22 F10 108.1(3)
F12 C22 F10 108.2(3)
F11 C22 S4 110.3(3)
F12 C22 S4 111.7(3)
F10 C22 S4 109.4(3)
C1 N1 C5 121.9(3)
C1 N1 C6 120.5(3)
C5 N1 C6 117.6(3)
C10 N3 C14 121.8(3)
C10 N3 C15 120.8(3)
C14 N3 C15 117.4(3)
S1 N5 S2 124.2(2)
S3 N6 S4 123.78(18)
O1 S1 O2 118.91(15)
O1 S1 N5 116.61(16)
O2 S1 N5 107.20(16)
O1 S1 C19 104.84(16)
O2 S1 C19 103.66(15)
N5 S1 C19 103.64(15)
O4 S2 O3 119.22(16)
O4 S2 N5 107.78(17)
O3 S2 N5 115.88(15)
O4 S2 C20 103.83(16)
O3 S2 C20 104.55(17)
N5 S2 C20 103.61(16)
O6 S3 O5 118.69(15)
O6 S3 N6 108.49(15)
O5 S3 N6 116.22(15)
O6 S3 C21 103.09(16)
O5 S3 C21 104.22(16)
N6 S3 C21 104.07(15)
O7 S4 O8 119.59(15)
O7 S4 N6 116.01(15)
O8 S4 N6 107.91(15)
O7 S4 C22 105.00(16)
O8 S4 C22 103.17(17)
N6 S4 C22 102.91(16)

loop_
_geom_bond_atom_site_label_1
_geom_bond_atom_site_label_2
_geom_bond_distance
C1 N1 1.352(4)
C1 C2 1.359(5)
C1 H1 0.9500
C2 C3 1.397(5)
C2 H2 0.9500
C3 C4 1.378(5)
C3 H3 0.9500
C4 C5 1.376(5)
C4 H4 0.9500
C5 N1 1.369(4)
C5 C8 1.502(5)
C6 C7 1.464(5)
C6 N1 1.487(4)
C6 H6A 0.9900
C6 H6B 0.9900
C7 N2 1.141(5)
C8 C9 1.525(4)
C8 H8A 0.9900
C8 H8B 0.9900
C9 H9A 0.9800
C9 H9B 0.9800
C9 H9C 0.9800
C10 N3 1.350(4)
C10 C11 1.371(5)
C10 H10 0.9500
C11 C12 1.381(5)
C11 H11 0.9500
C12 C13 1.389(5)
C12 H12 0.9500
C13 C14 1.383(5)
C13 H13 0.9500
C14 N3 1.359(4)
C14 C17 1.506(5)
C15 C16 1.464(5)
C15 N3 1.488(4)
C15 H15A 0.9900
C15 H15B 0.9900
C16 N4 1.138(5)
C17 C18 1.532(4)
C17 H17A 0.9900
C17 H17B 0.9900
C18 H18A 0.9800
C18 H18B 0.9800
C18 H18C 0.9800
C19 F1 1.316(5)
C19 F3 1.322(5)
C19 F2 1.330(4)
C19 S1 1.844(3)
C20 F5 1.317(5)
C20 F4 1.320(5)
C20 F6 1.336(4)
C20 S2 1.845(4)
C21 F9 1.318(4)
C21 F7 1.333(4)
C21 F8 1.336(4)
C21 S3 1.843(3)
C22 F11 1.324(5)
C22 F12 1.326(5)
C22 F10 1.334(4)
C22 S4 1.839(4)
N5 S1 1.583(3)
N5 S2 1.586(3)
N6 S3 1.580(3)
N6 S4 1.587(3)
O1 S1 1.426(3)
O2 S1 1.433(3)
O3 S2 1.427(3)
O4 S2 1.423(3)
O5 S3 1.434(3)
O6 S3 1.423(3)
O7 S4 1.428(3)
O8 S4 1.431(3)
